data_7242915
loop_
_publ_author_name
'Choe, Solhye'
'Lee, Hyosun'
'Nayab, Saira'

_publ_section_title
;
 Synthesis, structures, and catalytic efficiency in ring opening
 polymerization of rac-lactide with tridentate vs. bidentate cobalt(ii),
 zinc(ii), and cadmium(ii) complexes containing N-substituted
 N,N-bis((3,5-dimethyl-1H-pyrazol-1-yl)methyl)amine ligands
;
_journal_issue 31
_journal_name_full 'RSC Advances'
_journal_page_first 18840
_journal_page_last 18851
_journal_paper_doi 10.1039/D1RA02365A
_journal_volume 11
_journal_year 2021
_chemical_formula_sum 'C17 H23 Cl2 N5 O Zn'
_chemical_formula_weight 449.67
_space_group_crystal_system orthorhombic
_space_group_IT_number 36
_space_group_name_Hall 'C 2c -2'
_space_group_name_H-M_alt 'C m c 21'
_atom_sites_solution_hydrogens geom
_audit_creation_method SHELXL-2018/3
_audit_update_record
;
2021-05-03 deposited with the CCDC.	2021-05-20 downloaded from the CCDC.
;
_cell_angle_alpha 90
_cell_angle_beta 90
_cell_angle_gamma 90
_cell_formula_units_Z 4
_cell_length_a 14.177(3)
_cell_length_b 11.340(2)
_cell_length_c 12.075(2)
_cell_measurement_reflns_used 16161
_cell_measurement_temperature 98(2)
_cell_measurement_theta_max 33.749
_cell_measurement_theta_min 0.401
_cell_volume 1941.3(6)
_computing_cell_refinement 'HKL3000sm (Otwinowski & Minor, 1997)'
_computing_data_collection 'PAL BL2D-SMDC Program (Shin et. al, 2016)'
_computing_data_reduction 'HKL3000sm (Otwinowski & Minor, 1997)'
_computing_molecular_graphics Diamond3.1
_computing_publication_material pubcif
_computing_structure_refinement 'SHELXL-2018/3 (Sheldrick, 2018)'
_computing_structure_solution 'SHELXT 2018/2 (Sheldrick, 2018)'
_diffrn_ambient_temperature 98(2)
_diffrn_measured_fraction_theta_full 0.974
_diffrn_measured_fraction_theta_max 0.855
_diffrn_measurement_device_type 'Rayonix MX225HS CCD area detector'
_diffrn_measurement_method 'omega scan'
_diffrn_radiation_type synchrotron
_diffrn_radiation_wavelength 0.700
_diffrn_reflns_av_R_equivalents 0.0680
_diffrn_reflns_av_unetI/netI 0.0485
_diffrn_reflns_Laue_measured_fraction_full 0.974
_diffrn_reflns_Laue_measured_fraction_max 0.855
_diffrn_reflns_limit_h_max 21
_diffrn_reflns_limit_h_min -21
_diffrn_reflns_limit_k_max 16
_diffrn_reflns_limit_k_min -16
_diffrn_reflns_limit_l_max 16
_diffrn_reflns_limit_l_min -16
_diffrn_reflns_number 9446
_diffrn_reflns_point_group_measured_fraction_full 0.916
_diffrn_reflns_point_group_measured_fraction_max 0.797
_diffrn_reflns_theta_full 24.835
_diffrn_reflns_theta_max 33.651
_diffrn_reflns_theta_min 2.265
_diffrn_source 'PLSII 2D bending magnet'
_exptl_absorpt_coefficient_mu 1.489
_exptl_absorpt_correction_T_max 1.000
_exptl_absorpt_correction_T_min 0.827
_exptl_absorpt_correction_type empirical
_exptl_absorpt_process_details 'HKL3000sm Scalepack(Otwinowski et.al,2003)'
_exptl_crystal_colour colorless
_exptl_crystal_density_diffrn 1.538
_exptl_crystal_description block
_exptl_crystal_F_000 928
_exptl_crystal_size_max 0.120
_exptl_crystal_size_mid 0.050
_exptl_crystal_size_min 0.020
_refine_diff_density_max 1.278
_refine_diff_density_min -1.362
_refine_diff_density_rms 0.174
_refine_ls_abs_structure_details
;
 Flack x determined using 1374 quotients [(I+)-(I-)]/[(I+)+(I-)]
 (Parsons, Flack and Wagner, Acta Cryst. B69 (2013) 249-259).
;
_refine_ls_abs_structure_Flack 0.010(11)
_refine_ls_extinction_method none
_refine_ls_goodness_of_fit_ref 1.198
_refine_ls_hydrogen_treatment constr
_refine_ls_matrix_type full
_refine_ls_number_parameters 135
_refine_ls_number_reflns 3323
_refine_ls_number_restraints 1
_refine_ls_restrained_S_all 1.198
_refine_ls_R_factor_all 0.0534
_refine_ls_R_factor_gt 0.0526
_refine_ls_shift/su_max 0.000
_refine_ls_shift/su_mean 0.000
_refine_ls_structure_factor_coef Fsqd
_refine_ls_weighting_details 'w=1/[\s^2^(Fo^2^)+(0.1032P)^2^+1.8902P] where P=(Fo^2^+2Fc^2^)/3'
_refine_ls_weighting_scheme calc
_refine_ls_wR_factor_gt 0.1597
_refine_ls_wR_factor_ref 0.1601
_reflns_Friedel_coverage 0.792
_reflns_Friedel_fraction_full 0.851
_reflns_Friedel_fraction_max 0.734
_reflns_number_gt 3259
_reflns_number_total 3323
_reflns_threshold_expression 'I > 2\s(I)'
_cod_data_source_file d1ra02365a2.cif
_cod_data_source_block tt_a_CCDC2
_cod_original_cell_volume 1941.4(7)
_cod_database_code 7242915
_shelx_shelxl_version_number 2018/3
_shelx_space_group_comment
;
The symmetry employed for this shelxl refinement is uniquely defined
by the following loop, which should always be used as a source of
symmetry information in preference to the above space-group names.
They are only intended as comments.
;
_shelx_estimated_absorpt_t_min 0.842
_shelx_estimated_absorpt_t_max 0.971

loop_
_space_group_symop_operation_xyz
'x, y, z'
'-x, -y, z+1/2'
'x, -y, z+1/2'
'-x, y, z'
'x+1/2, y+1/2, z'
'-x+1/2, -y+1/2, z+1/2'
'x+1/2, -y+1/2, z+1/2'
'-x+1/2, y+1/2, z'

loop_
_atom_site_label
_atom_site_type_symbol
_atom_site_fract_x
_atom_site_fract_y
_atom_site_fract_z
_atom_site_U_iso_or_equiv
_atom_site_adp_type
_atom_site_occupancy
_atom_site_site_symmetry_order
_atom_site_calc_flag
_atom_site_refinement_flags_posn
_atom_site_refinement_flags_adp
_atom_site_refinement_flags_occupancy
_atom_site_disorder_assembly
_atom_site_disorder_group
Zn1 Zn 0.500000 0.47311(4) 0.43611(5) 0.01177(17) Uani 1 2 d S T P . .
Cl1 Cl 0.500000 0.38076(11) 0.26990(13) 0.0181(3) Uani 1 2 d S T P . .
O1 O 0.500000 -0.0184(4) 0.5451(6) 0.0216(10) Uani 1 2 d S T P . .
N1 N 0.3581(2) 0.4450(3) 0.4845(3) 0.0148(6) Uani 1 1 d . . . . .
C1 C 0.2778(3) 0.4558(3) 0.4265(4) 0.0159(7) Uani 1 1 d . . . . .
N2 N 0.3409(2) 0.3582(3) 0.5598(3) 0.0144(6) Uani 1 1 d . . . . .
C2 C 0.2098(3) 0.3747(4) 0.4641(4) 0.0195(7) Uani 1 1 d . . . . .
H2 H 0.147667 0.364019 0.436288 0.023 Uiso 1 1 calc R U . . .
Cl2 Cl 0.500000 0.67370(10) 0.41578(12) 0.0146(3) Uani 1 2 d S T P . .
N3 N 0.500000 0.3072(4) 0.5782(5) 0.0137(8) Uani 1 2 d S T P . .
C3 C 0.2526(3) 0.3135(3) 0.5504(4) 0.0160(7) Uani 1 1 d . . . . .
C4 C 0.2678(3) 0.5418(4) 0.3344(5) 0.0226(9) Uani 1 1 d . . . . .
H4A H 0.290225 0.505952 0.265411 0.034 Uiso 1 1 calc R U . . .
H4B H 0.305173 0.612311 0.350730 0.034 Uiso 1 1 calc R U . . .
H4C H 0.201256 0.563724 0.326315 0.034 Uiso 1 1 calc R U . . .
C5 C 0.2167(3) 0.2156(4) 0.6213(5) 0.0228(8) Uani 1 1 d . . . . .
H5A H 0.157075 0.186083 0.590929 0.034 Uiso 1 1 calc R U . . .
H5B H 0.206238 0.244778 0.696732 0.034 Uiso 1 1 calc R U . . .
H5C H 0.263071 0.151546 0.622940 0.034 Uiso 1 1 calc R U . . .
C6 C 0.4138(3) 0.3321(3) 0.6402(4) 0.0150(6) Uani 1 1 d . . . . .
H6A H 0.395698 0.263025 0.685538 0.018 Uiso 1 1 calc R U . . .
H6AB H 0.423451 0.400377 0.690042 0.018 Uiso 1 1 calc R U . . .
C8 C 0.500000 0.0879(5) 0.5992(6) 0.0158(10) Uani 1 2 d S T P . .
C7 C 0.500000 0.1927(5) 0.5227(6) 0.0166(10) Uani 1 2 d S T P . .
H7A H 0.556329 0.187999 0.474424 0.020 Uiso 0.5 1 calc R U P . .
H7AB H 0.443671 0.187999 0.474424 0.020 Uiso 0.5 1 calc R U P . .
C10 C 0.500000 -0.0538(7) 0.7267(7) 0.0210(12) Uani 1 2 d S T P . .
H10 H 0.500000 -0.093597 0.795923 0.025 Uiso 1 2 calc R U P . .
C11 C 0.500000 -0.1038(5) 0.6267(7) 0.0212(11) Uani 1 2 d S T P . .
H11 H 0.500000 -0.186404 0.613438 0.025 Uiso 1 2 calc R U P . .
C9 C 0.500000 0.0718(5) 0.7100(6) 0.0203(12) Uani 1 2 d S T P . .
H9 H 0.500000 0.131151 0.765529 0.024 Uiso 1 2 calc R U P . .

loop_
_atom_site_aniso_label
_atom_site_aniso_U_11
_atom_site_aniso_U_22
_atom_site_aniso_U_33
_atom_site_aniso_U_23
_atom_site_aniso_U_13
_atom_site_aniso_U_12
Zn1 0.0082(2) 0.0055(2) 0.0216(3) -0.00010(17) 0.000 0.000
Cl1 0.0177(5) 0.0114(5) 0.0250(7) -0.0047(4) 0.000 0.000
O1 0.027(2) 0.0081(17) 0.030(3) -0.0047(14) 0.000 0.000
N1 0.0122(14) 0.0078(10) 0.0244(18) 0.0020(11) -0.0011(12) 0.0003(10)
C1 0.0103(13) 0.0131(13) 0.024(2) 0.0017(15) 0.0004(15) -0.0008(10)
N2 0.0114(11) 0.0080(11) 0.0238(16) 0.0027(10) 0.0028(12) -0.0020(9)
C2 0.0140(15) 0.0159(15) 0.029(2) 0.0033(13) -0.0001(14) -0.0032(12)
Cl2 0.0136(5) 0.0061(4) 0.0240(7) -0.0005(4) 0.000 0.000
N3 0.0088(16) 0.0120(17) 0.020(2) -0.0040(16) 0.000 0.000
C3 0.0111(14) 0.0122(15) 0.0247(19) 0.0004(12) -0.0009(14) -0.0026(11)
C4 0.0113(17) 0.0241(18) 0.032(3) 0.0101(18) 0.0002(16) -0.0014(13)
C5 0.0193(18) 0.0171(16) 0.032(2) 0.0053(15) 0.0024(17) -0.0079(13)
C6 0.0103(13) 0.0130(14) 0.0218(19) 0.0010(12) 0.0014(13) -0.0013(10)
C8 0.016(2) 0.0080(17) 0.023(3) -0.0021(19) 0.000 0.000
C7 0.019(2) 0.011(2) 0.020(3) -0.0032(18) 0.000 0.000
C10 0.022(3) 0.012(2) 0.030(4) 0.001(2) 0.000 0.000
C11 0.023(3) 0.010(2) 0.030(3) 0.003(2) 0.000 0.000
C9 0.026(3) 0.010(3) 0.025(3) -0.002(2) 0.000 0.000

loop_
_atom_type_symbol
_atom_type_description
_atom_type_scat_dispersion_real
_atom_type_scat_dispersion_imag
_atom_type_scat_source
C C 0.0033 0.0016 'International Tables Vol C Tables 4.2.6.8 and 6.1.1.4'
H H 0.0000 0.0000 'International Tables Vol C Tables 4.2.6.8 and 6.1.1.4'
N N 0.0064 0.0033 'International Tables Vol C Tables 4.2.6.8 and 6.1.1.4'
O O 0.0110 0.0060 'International Tables Vol C Tables 4.2.6.8 and 6.1.1.4'
Cl Cl 0.1472 0.1563 'International Tables Vol C Tables 4.2.6.8 and 6.1.1.4'
Zn Zn 0.2964 1.4009 'International Tables Vol C Tables 4.2.6.8 and 6.1.1.4'

loop_
_geom_angle_atom_site_label_1
_geom_angle_atom_site_label_2
_geom_angle_atom_site_label_3
_geom_angle
_geom_angle_site_symmetry_1
_geom_angle_site_symmetry_3
_geom_angle_publ_flag
N1 Zn1 N1 143.4(2) . 4_655 ?
N1 Zn1 Cl1 100.08(11) . . ?
N1 Zn1 Cl1 100.08(11) 4_655 . ?
N1 Zn1 Cl2 100.31(9) . . ?
N1 Zn1 Cl2 100.31(9) 4_655 . ?
Cl1 Zn1 Cl2 111.40(6) . . ?
C8 O1 C11 106.1(6) . . ?
C1 N1 N2 105.1(3) . . ?
C1 N1 Zn1 130.4(3) . . ?
N2 N1 Zn1 117.6(2) . . ?
N1 C1 C2 110.8(4) . . ?
N1 C1 C4 122.1(4) . . ?
C2 C1 C4 127.2(4) . . ?
C3 N2 N1 112.4(3) . . ?
C3 N2 C6 129.7(3) . . ?
N1 N2 C6 117.8(3) . . ?
C3 C2 C1 105.6(4) . . ?
C3 C2 H2 127.2 . . ?
C1 C2 H2 127.2 . . ?
C6 N3 C6 113.6(5) 4_655 . ?
C6 N3 C7 114.0(3) 4_655 . ?
C6 N3 C7 114.0(3) . . ?
N2 C3 C2 106.2(3) . . ?
N2 C3 C5 123.1(4) . . ?
C2 C3 C5 130.7(4) . . ?
C1 C4 H4A 109.5 . . ?
C1 C4 H4B 109.5 . . ?
H4A C4 H4B 109.5 . . ?
C1 C4 H4C 109.5 . . ?
H4A C4 H4C 109.5 . . ?
H4B C4 H4C 109.5 . . ?
C3 C5 H5A 109.5 . . ?
C3 C5 H5B 109.5 . . ?
H5A C5 H5B 109.5 . . ?
C3 C5 H5C 109.5 . . ?
H5A C5 H5C 109.5 . . ?
H5B C5 H5C 109.5 . . ?
N2 C6 N3 107.1(4) . . ?
N2 C6 H6A 110.3 . . ?
N3 C6 H6A 110.3 . . ?
N2 C6 H6AB 110.3 . . ?
N3 C6 H6AB 110.3 . . ?
H6A C6 H6AB 108.6 . . ?
C9 C8 O1 110.7(6) . . ?
C9 C8 C7 135.6(5) . . ?
O1 C8 C7 113.7(6) . . ?
N3 C7 C8 114.8(5) . . ?
N3 C7 H7A 108.6 . . ?
C8 C7 H7A 108.6 . . ?
N3 C7 H7AB 108.6 . . ?
C8 C7 H7AB 108.6 . . ?
H7A C7 H7AB 107.5 . . ?
C11 C10 C9 107.1(7) . . ?
C11 C10 H10 126.4 . . ?
C9 C10 H10 126.4 . . ?
C10 C11 O1 110.3(6) . . ?
C10 C11 H11 124.8 . . ?
O1 C11 H11 124.8 . . ?
C8 C9 C10 105.8(6) . . ?
C8 C9 H9 127.1 . . ?
C10 C9 H9 127.1 . . ?

loop_
_geom_bond_atom_site_label_1
_geom_bond_atom_site_label_2
_geom_bond_distance
_geom_bond_site_symmetry_2
_geom_bond_publ_flag
Zn1 N1 2.119(3) . ?
Zn1 N1 2.119(3) 4_655 ?
Zn1 Cl1 2.2638(16) . ?
Zn1 Cl2 2.2879(13) . ?
O1 C8 1.371(7) . ?
O1 C11 1.381(9) . ?
N1 C1 1.343(5) . ?
N1 N2 1.363(5) . ?
C1 C2 1.407(6) . ?
C1 C4 1.486(7) . ?
N2 C3 1.355(5) . ?
N2 C6 1.448(6) . ?
C2 C3 1.392(6) . ?
C2 H2 0.9500 . ?
N3 C6 1.461(5) 4_655 ?
N3 C6 1.461(5) . ?
N3 C7 1.461(7) . ?
C3 C5 1.492(6) . ?
C4 H4A 0.9800 . ?
C4 H4B 0.9800 . ?
C4 H4C 0.9800 . ?
C5 H5A 0.9800 . ?
C5 H5B 0.9800 . ?
C5 H5C 0.9800 . ?
C6 H6A 0.9900 . ?
C6 H6AB 0.9900 . ?
C8 C9 1.351(10) . ?
C8 C7 1.506(9) . ?
C7 H7A 0.9900 . ?
C7 H7AB 0.9900 . ?
C10 C11 1.335(11) . ?
C10 C9 1.438(8) . ?
C10 H10 0.9500 . ?
C11 H11 0.9500 . ?
C9 H9 0.9500 . ?
